data_4112905
loop_
_publ_author_name
'Falguni Basuli'
'Brad C. Bailey'
'Douglas Brown'
'John Tomaszewski'
'John C. Huffman'
'Mu-Hyun Baik'
'Daniel J. Mindiola'

_publ_contact_author 'J.C. Huffman'
_publ_section_title
;
 Terminal Vanadium-Neopentylidyne Complexes and Intramolecular
 Cross-Metathesis Reactions to Generate Azametalacyclohexatrienes
;
_journal_name_full 'Journal of the American Chemical Society'
_journal_page_first 10506
_journal_page_last 10507
_journal_paper_doi 10.1021/ja0472376
_journal_volume 126
_journal_year 2004
_chemical_formula_moiety 'C35 H50 F3 N2 O3 S V'
_chemical_formula_structural V(C22H33N)(NC6H3(iPr)2)(Otf)
_chemical_formula_sum 'C35 H50 F3 N2 O3 S V'
_chemical_formula_weight 686.77
_chemical_name_systematic
; 
 ? 
;
_space_group_IT_number 2
_symmetry_cell_setting triclinic
_symmetry_space_group_name_Hall '-P 1'
_symmetry_space_group_name_H-M 'P -1'
_atom_sites_solution_hydrogens geom
_atom_sites_solution_primary direct
_atom_sites_solution_secondary difmap
_audit_creation_method SHELXL-97
_cell_angle_alpha 96.789(2)
_cell_angle_beta 91.184(3)
_cell_angle_gamma 99.567(2)
_cell_formula_units_Z 2
_cell_length_a 9.4958(9)
_cell_length_b 10.8384(10)
_cell_length_c 17.7702(17)
_cell_measurement_reflns_used 939
_cell_measurement_temperature 112(2)
_cell_measurement_theta_max 27.32
_cell_measurement_theta_min 2.42
_cell_volume 1789.3(3)
_computing_cell_refinement 'SAINT (Bruker, 1999)'
_computing_data_collection 'SMART (Bruker, 1999)'
_computing_data_reduction 'SAINT (Bruker, 1999), XTEL (local package)'
_computing_structure_refinement 'SHELXL-97 (Sheldrick, 1997)'
_computing_structure_solution 'SHELXS-97 (Sheldrick, 1990)'
_diffrn_ambient_temperature 112(2)
_diffrn_detector 'CCD area detector'
_diffrn_detector_area_resol_mean 44.52
_diffrn_detector_type 'Bruker SMART 6000'
_diffrn_measured_fraction_theta_full 1.000
_diffrn_measured_fraction_theta_max 1.000
_diffrn_measurement_details '   0.30 degree frames measured for   3.17 seconds each'
_diffrn_measurement_device 'three-circle goniometer with fixed chi'
_diffrn_measurement_device_type 'Bruker Platform goniometer'
_diffrn_measurement_method '\w scans'
_diffrn_radiation_monochromator graphite
_diffrn_radiation_source 'fine-focus sealed tube'
_diffrn_radiation_type MoK\a
_diffrn_radiation_wavelength 0.71073
_diffrn_reflns_av_R_equivalents 0.0760
_diffrn_reflns_av_sigmaI/netI 0.0639
_diffrn_reflns_limit_h_max 12
_diffrn_reflns_limit_h_min -11
_diffrn_reflns_limit_k_max 14
_diffrn_reflns_limit_k_min -14
_diffrn_reflns_limit_l_max 23
_diffrn_reflns_limit_l_min -23
_diffrn_reflns_number 29159
_diffrn_reflns_theta_full 27.52
_diffrn_reflns_theta_max 27.52
_diffrn_reflns_theta_min 2.18
_diffrn_standards_decay_% 0.0
_exptl_absorpt_coefficient_mu 0.386
_exptl_absorpt_correction_type none
_exptl_crystal_colour orange
_exptl_crystal_density_diffrn 1.275
_exptl_crystal_description 'cleaved fragment'
_exptl_crystal_F_000 728
_exptl_crystal_size_max 0.28
_exptl_crystal_size_mid 0.25
_exptl_crystal_size_min 0.25
_refine_diff_density_max 0.705
_refine_diff_density_min -0.380
_refine_diff_density_rms 0.062
_refine_ls_extinction_method none
_refine_ls_goodness_of_fit_ref 0.945
_refine_ls_hydrogen_treatment mixed
_refine_ls_matrix_type full
_refine_ls_number_parameters 606
_refine_ls_number_reflns 8239
_refine_ls_number_restraints 0
_refine_ls_restrained_S_all 0.945
_refine_ls_R_factor_all 0.0527
_refine_ls_R_factor_gt 0.0382
_refine_ls_shift/su_max 0.011
_refine_ls_shift/su_mean 0.001
_refine_ls_structure_factor_coef Fsqd
_refine_ls_weighting_details 'calc w=1/[\s^2^(Fo^2^)+(0.0541P)^2^+0.0000P] where P=(Fo^2^+2Fc^2^)/3'
_refine_ls_weighting_scheme calc
_refine_ls_wR_factor_gt 0.0943
_refine_ls_wR_factor_ref 0.0999
_reflns_number_gt 6257
_reflns_number_total 8239
_reflns_threshold_expression >2sigma(I)
_cod_data_source_file ja0472376si20040720_050246.cif
_cod_data_source_block 03226
_cod_original_sg_symbol_H-M 'P -1 '
_cod_database_code 4112905

loop_
_symmetry_equiv_pos_as_xyz
'x, y, z'
'-x, -y, -z'

loop_
_atom_site_label
_atom_site_type_symbol
_atom_site_fract_x
_atom_site_fract_y
_atom_site_fract_z
_atom_site_U_iso_or_equiv
_atom_site_adp_type
_atom_site_occupancy
_atom_site_symmetry_multiplicity
_atom_site_calc_flag
V1 V 0.07583(3) 0.29742(2) 0.276937(15) 0.01408(8) Uani 1 1 d
N2 N 0.01445(15) 0.14893(12) 0.32201(8) 0.0172(3) Uani 1 1 d
C3 C -0.04013(18) 0.20171(16) 0.38532(9) 0.0194(3) Uani 1 1 d
C4 C -0.09585(18) 0.31308(16) 0.38193(10) 0.0198(3) Uani 1 1 d
C5 C -0.13898(18) 0.36689(16) 0.31782(9) 0.0191(3) Uani 1 1 d
C6 C -0.10671(17) 0.32389(14) 0.24344(9) 0.0165(3) Uani 1 1 d
C7 C -0.19046(18) 0.33251(16) 0.17092(10) 0.0199(3) Uani 1 1 d
C8 C -0.3487(2) 0.2774(2) 0.17881(13) 0.0319(4) Uani 1 1 d
C9 C -0.1778(2) 0.46931(19) 0.15267(12) 0.0281(4) Uani 1 1 d
C10 C -0.1335(2) 0.2561(2) 0.10392(11) 0.0320(5) Uani 1 1 d
C11 C 0.04909(19) 0.02343(15) 0.31521(9) 0.0186(3) Uani 1 1 d
C12 C 0.18609(19) 0.00618(16) 0.33679(10) 0.0217(4) Uani 1 1 d
C13 C 0.2159(2) -0.11659(17) 0.32373(11) 0.0259(4) Uani 1 1 d
C14 C 0.1145(2) -0.21598(18) 0.29174(11) 0.0282(4) Uani 1 1 d
C15 C -0.0205(2) -0.19612(17) 0.27251(11) 0.0260(4) Uani 1 1 d
C16 C -0.05725(19) -0.07571(16) 0.28411(10) 0.0216(4) Uani 1 1 d
C17 C -0.2089(2) -0.05761(18) 0.26633(11) 0.0271(4) Uani 1 1 d
C18 C -0.2676(3) -0.1219(3) 0.18909(15) 0.0472(6) Uani 1 1 d
C19 C -0.3066(3) -0.1028(4) 0.32744(19) 0.0652(9) Uani 1 1 d
C20 C 0.2993(2) 0.11207(18) 0.37513(11) 0.0249(4) Uani 1 1 d
C21 C 0.4170(2) 0.1541(2) 0.32173(13) 0.0329(5) Uani 1 1 d
C22 C 0.3640(3) 0.0742(2) 0.44681(13) 0.0375(5) Uani 1 1 d
C23 C -0.0297(2) 0.1510(2) 0.46000(11) 0.0277(4) Uani 1 1 d
C24 C -0.2141(3) 0.4785(2) 0.33812(12) 0.0301(4) Uani 1 1 d
N25 N 0.16213(14) 0.26601(12) 0.19783(7) 0.0151(3) Uani 1 1 d
C26 C 0.23572(17) 0.26117(15) 0.13104(9) 0.0162(3) Uani 1 1 d
C27 C 0.26574(18) 0.14475(16) 0.09567(9) 0.0191(3) Uani 1 1 d
C28 C 0.3374(2) 0.14456(18) 0.02795(10) 0.0247(4) Uani 1 1 d
C29 C 0.3799(2) 0.25412(19) -0.00379(10) 0.0266(4) Uani 1 1 d
C30 C 0.35090(19) 0.36771(18) 0.03131(10) 0.0237(4) Uani 1 1 d
C31 C 0.27989(17) 0.37457(15) 0.09876(9) 0.0183(3) Uani 1 1 d
C32 C 0.25558(19) 0.50054(16) 0.13804(10) 0.0205(4) Uani 1 1 d
C33 C 0.3912(2) 0.56741(19) 0.18358(12) 0.0303(4) Uani 1 1 d
C34 C 0.2067(2) 0.58501(19) 0.08311(12) 0.0305(4) Uani 1 1 d
C35 C 0.2200(2) 0.02318(16) 0.12933(10) 0.0218(4) Uani 1 1 d
C36 C 0.0878(2) -0.05553(19) 0.08649(12) 0.0295(4) Uani 1 1 d
C37 C 0.3407(2) -0.0535(2) 0.13136(14) 0.0324(4) Uani 1 1 d
O38 O 0.20458(14) 0.44786(12) 0.33208(7) 0.0255(3) Uani 1 1 d
S39 S 0.21727(5) 0.50159(4) 0.41320(2) 0.02135(11) Uani 1 1 d
O40 O 0.22082(15) 0.40845(12) 0.46326(8) 0.0328(3) Uani 1 1 d
O41 O 0.12957(16) 0.59420(14) 0.43086(8) 0.0373(3) Uani 1 1 d
C42 C 0.3982(2) 0.58869(19) 0.41827(12) 0.0335(5) Uani 1 1 d
F43 F 0.43106(18) 0.64055(15) 0.48940(8) 0.0672(5) Uani 1 1 d
F44 F 0.41229(14) 0.67957(11) 0.37354(7) 0.0441(3) Uani 1 1 d
F45 F 0.49015(14) 0.51539(15) 0.39806(10) 0.0638(4) Uani 1 1 d
H46 H -0.114(2) 0.3507(17) 0.4262(11) 0.019(5) Uiso 1 1 d
H47 H -0.355(3) 0.195(2) 0.1873(13) 0.042(7) Uiso 1 1 d
H48 H -0.394(2) 0.324(2) 0.2175(13) 0.034(6) Uiso 1 1 d
H49 H -0.396(3) 0.281(2) 0.1340(16) 0.052(7) Uiso 1 1 d
H50 H -0.229(2) 0.521(2) 0.1905(13) 0.036(6) Uiso 1 1 d
H51 H -0.221(2) 0.465(2) 0.1050(13) 0.033(6) Uiso 1 1 d
H52 H -0.079(2) 0.505(2) 0.1525(12) 0.031(6) Uiso 1 1 d
H53 H -0.194(2) 0.2526(18) 0.0581(12) 0.024(5) Uiso 1 1 d
H54 H -0.031(3) 0.297(2) 0.0920(13) 0.043(7) Uiso 1 1 d
H55 H -0.140(2) 0.171(2) 0.1149(12) 0.029(6) Uiso 1 1 d
H56 H 0.302(2) -0.1302(18) 0.3367(11) 0.024(5) Uiso 1 1 d
H57 H 0.138(2) -0.297(2) 0.2847(13) 0.040(6) Uiso 1 1 d
H58 H -0.090(2) -0.2652(19) 0.2525(11) 0.024(5) Uiso 1 1 d
H59 H -0.209(2) 0.028(2) 0.2681(12) 0.034(6) Uiso 1 1 d
H60 H -0.366(2) -0.1032(19) 0.1800(12) 0.033(6) Uiso 1 1 d
H61 H -0.281(4) -0.208(4) 0.189(2) 0.104(14) Uiso 1 1 d
H62 H -0.212(4) -0.091(3) 0.150(2) 0.098(12) Uiso 1 1 d
H63 H -0.274(4) -0.066(3) 0.375(2) 0.094(13) Uiso 1 1 d
H64 H -0.305(4) -0.196(4) 0.327(2) 0.094(12) Uiso 1 1 d
H65 H -0.409(3) -0.098(2) 0.3158(14) 0.048(7) Uiso 1 1 d
H66 H 0.254(2) 0.180(2) 0.3906(12) 0.028(5) Uiso 1 1 d
H67 H 0.470(2) 0.084(2) 0.3008(12) 0.036(6) Uiso 1 1 d
H68 H 0.485(2) 0.222(2) 0.3513(12) 0.033(6) Uiso 1 1 d
H69 H 0.384(3) 0.188(2) 0.2794(14) 0.044(7) Uiso 1 1 d
H70 H 0.290(3) 0.042(2) 0.4802(15) 0.057(8) Uiso 1 1 d
H71 H 0.417(3) 0.006(3) 0.4336(15) 0.052(8) Uiso 1 1 d
H72 H 0.432(2) 0.144(2) 0.4724(13) 0.036(6) Uiso 1 1 d
H73 H -0.048(3) 0.060(2) 0.4533(14) 0.047(7) Uiso 1 1 d
H74 H 0.061(3) 0.179(2) 0.4834(15) 0.055(8) Uiso 1 1 d
H75 H -0.098(3) 0.174(2) 0.4923(15) 0.052(7) Uiso 1 1 d
H76 H -0.235(3) 0.486(2) 0.3887(15) 0.048(7) Uiso 1 1 d
H77 H -0.155(4) 0.550(3) 0.3345(19) 0.093(12) Uiso 1 1 d
H78 H -0.285(3) 0.480(2) 0.3078(16) 0.050(7) Uiso 1 1 d
H79 H 0.360(2) 0.068(2) 0.0008(12) 0.032(6) Uiso 1 1 d
H80 H 0.424(2) 0.2505(19) -0.0462(12) 0.029(6) Uiso 1 1 d
H81 H 0.379(2) 0.443(2) 0.0090(12) 0.030(5) Uiso 1 1 d
H82 H 0.185(2) 0.4856(16) 0.1729(10) 0.014(4) Uiso 1 1 d
H83 H 0.420(2) 0.514(2) 0.2211(12) 0.030(5) Uiso 1 1 d
H84 H 0.380(2) 0.650(2) 0.2123(13) 0.041(6) Uiso 1 1 d
H85 H 0.472(3) 0.577(2) 0.1499(14) 0.044(7) Uiso 1 1 d
H86 H 0.176(2) 0.658(2) 0.1107(12) 0.029(5) Uiso 1 1 d
H87 H 0.285(2) 0.6152(19) 0.0517(12) 0.030(6) Uiso 1 1 d
H88 H 0.123(2) 0.536(2) 0.0504(12) 0.031(6) Uiso 1 1 d
H89 H 0.202(2) 0.0438(18) 0.1795(12) 0.024(5) Uiso 1 1 d
H90 H 0.013(2) -0.010(2) 0.0874(12) 0.030(6) Uiso 1 1 d
H91 H 0.058(2) -0.127(2) 0.1109(13) 0.034(6) Uiso 1 1 d
H92 H 0.108(2) -0.0794(19) 0.0328(13) 0.032(6) Uiso 1 1 d
H93 H 0.360(2) -0.086(2) 0.0815(13) 0.030(6) Uiso 1 1 d
H94 H 0.317(2) -0.127(2) 0.1607(13) 0.038(6) Uiso 1 1 d
H95 H 0.425(3) -0.007(2) 0.1528(14) 0.045(7) Uiso 1 1 d

loop_
_atom_site_aniso_label
_atom_site_aniso_U_11
_atom_site_aniso_U_22
_atom_site_aniso_U_33
_atom_site_aniso_U_23
_atom_site_aniso_U_13
_atom_site_aniso_U_12
V1 0.01802(14) 0.01192(14) 0.01241(13) 0.00210(10) 0.00278(10) 0.00217(10)
N2 0.0219(7) 0.0137(7) 0.0162(7) 0.0034(5) 0.0022(5) 0.0022(5)
C3 0.0232(8) 0.0182(8) 0.0160(8) 0.0040(6) 0.0041(6) -0.0004(7)
C4 0.0240(9) 0.0188(8) 0.0158(8) 0.0001(7) 0.0065(7) 0.0025(7)
C5 0.0186(8) 0.0185(8) 0.0195(8) 0.0014(6) 0.0045(6) 0.0014(7)
C6 0.0196(8) 0.0120(7) 0.0181(8) 0.0029(6) 0.0025(6) 0.0024(6)
C7 0.0212(8) 0.0205(8) 0.0186(8) 0.0018(7) 0.0001(7) 0.0053(7)
C8 0.0224(10) 0.0365(12) 0.0355(11) 0.0066(10) -0.0046(9) 0.0001(9)
C9 0.0339(11) 0.0267(10) 0.0257(10) 0.0099(8) -0.0015(8) 0.0066(9)
C10 0.0388(12) 0.0398(12) 0.0193(9) -0.0044(8) -0.0060(8) 0.0187(10)
C11 0.0255(9) 0.0154(8) 0.0160(8) 0.0061(6) 0.0044(6) 0.0036(7)
C12 0.0241(9) 0.0204(9) 0.0211(9) 0.0076(7) 0.0028(7) 0.0012(7)
C13 0.0237(9) 0.0243(9) 0.0326(10) 0.0104(8) 0.0004(8) 0.0078(8)
C14 0.0345(10) 0.0180(9) 0.0346(11) 0.0069(8) 0.0036(8) 0.0087(8)
C15 0.0299(10) 0.0162(9) 0.0310(10) 0.0038(7) 0.0010(8) 0.0007(8)
C16 0.0250(9) 0.0180(8) 0.0220(9) 0.0055(7) 0.0025(7) 0.0023(7)
C17 0.0245(9) 0.0200(9) 0.0360(11) 0.0023(8) -0.0007(8) 0.0022(8)
C18 0.0301(12) 0.0678(19) 0.0416(14) -0.0052(13) -0.0077(10) 0.0115(12)
C19 0.0325(14) 0.117(3) 0.0547(18) 0.0288(19) 0.0158(13) 0.0241(16)
C20 0.0247(9) 0.0212(9) 0.0285(10) 0.0046(7) -0.0008(7) 0.0016(8)
C21 0.0279(10) 0.0336(11) 0.0359(11) 0.0132(9) -0.0009(9) -0.0045(9)
C22 0.0422(13) 0.0365(12) 0.0301(11) 0.0102(9) -0.0105(10) -0.0066(11)
C23 0.0413(12) 0.0260(10) 0.0178(9) 0.0084(7) 0.0073(8) 0.0064(9)
C24 0.0363(11) 0.0334(12) 0.0248(10) 0.0022(8) 0.0068(9) 0.0184(10)
N25 0.0177(7) 0.0123(6) 0.0156(6) 0.0026(5) 0.0009(5) 0.0025(5)
C26 0.0157(8) 0.0179(8) 0.0152(8) 0.0023(6) 0.0019(6) 0.0027(6)
C27 0.0215(8) 0.0189(8) 0.0169(8) 0.0008(6) 0.0012(6) 0.0044(7)
C28 0.0283(9) 0.0250(9) 0.0207(9) -0.0022(7) 0.0059(7) 0.0074(8)
C29 0.0286(10) 0.0344(11) 0.0163(8) 0.0021(8) 0.0091(7) 0.0034(8)
C30 0.0256(9) 0.0258(9) 0.0198(8) 0.0072(7) 0.0054(7) 0.0015(8)
C31 0.0185(8) 0.0182(8) 0.0180(8) 0.0031(6) 0.0018(6) 0.0021(7)
C32 0.0262(9) 0.0157(8) 0.0203(8) 0.0052(7) 0.0061(7) 0.0028(7)
C33 0.0338(11) 0.0240(10) 0.0305(10) -0.0002(8) 0.0009(9) 0.0001(8)
C34 0.0395(12) 0.0230(10) 0.0322(11) 0.0110(8) 0.0056(9) 0.0082(9)
C35 0.0305(9) 0.0177(8) 0.0183(8) 0.0010(7) 0.0050(7) 0.0080(7)
C36 0.0298(10) 0.0229(10) 0.0352(11) 0.0045(8) 0.0029(8) 0.0020(8)
C37 0.0332(11) 0.0228(10) 0.0431(13) 0.0058(9) 0.0005(9) 0.0094(9)
O38 0.0284(7) 0.0259(7) 0.0175(6) -0.0038(5) 0.0055(5) -0.0048(5)
S39 0.0245(2) 0.0207(2) 0.0171(2) -0.00173(16) 0.00057(16) 0.00167(17)
O40 0.0424(8) 0.0282(7) 0.0257(7) 0.0062(6) -0.0016(6) -0.0014(6)
O41 0.0473(9) 0.0369(8) 0.0307(8) -0.0019(6) 0.0090(7) 0.0195(7)
C42 0.0290(10) 0.0318(11) 0.0369(11) 0.0081(9) -0.0093(9) -0.0047(9)
F43 0.0758(11) 0.0666(10) 0.0411(8) 0.0058(7) -0.0254(7) -0.0363(8)
F44 0.0450(7) 0.0354(7) 0.0481(8) 0.0175(6) -0.0062(6) -0.0119(6)
F45 0.0250(7) 0.0678(10) 0.1045(13) 0.0290(9) 0.0051(7) 0.0117(7)

loop_
_atom_type_symbol
_atom_type_description
_atom_type_scat_dispersion_real
_atom_type_scat_dispersion_imag
_atom_type_scat_source
V V 0.3005 0.5294 'International Tables Vol C Tables 4.2.6.8 and 6.1.1.4'
S S 0.1246 0.1234 'International Tables Vol C Tables 4.2.6.8 and 6.1.1.4'
F F 0.0171 0.0103 'International Tables Vol C Tables 4.2.6.8 and 6.1.1.4'
O O 0.0106 0.0060 'International Tables Vol C Tables 4.2.6.8 and 6.1.1.4'
N N 0.0061 0.0033 'International Tables Vol C Tables 4.2.6.8 and 6.1.1.4'
C C 0.0033 0.0016 'International Tables Vol C Tables 4.2.6.8 and 6.1.1.4'
H H 0.0000 0.0000 'International Tables Vol C Tables 4.2.6.8 and 6.1.1.4'

loop_
_geom_angle_atom_site_label_1
_geom_angle_atom_site_label_2
_geom_angle_atom_site_label_3
_geom_angle
N25 V1 N2 111.04(6)
N25 V1 C6 105.27(7)
N2 V1 C6 97.72(6)
N25 V1 O38 103.01(6)
N2 V1 O38 122.55(6)
C6 V1 O38 116.37(6)
N25 V1 C5 140.67(6)
N2 V1 C5 87.52(6)
C6 V1 C5 36.08(6)
O38 V1 C5 94.29(5)
N25 V1 C3 143.48(6)
N2 V1 C3 32.58(6)
C6 V1 C3 88.35(6)
O38 V1 C3 100.62(5)
C5 V1 C3 63.30(6)
N25 V1 C4 168.18(6)
N2 V1 C4 63.25(6)
C6 V1 C4 66.71(6)
O38 V1 C4 88.57(5)
C5 V1 C4 33.63(6)
C3 V1 C4 32.60(6)
C3 N2 C11 122.60(13)
C3 N2 V1 98.56(10)
C11 N2 V1 135.69(11)
N2 C3 C4 118.51(15)
N2 C3 C23 121.60(16)
C4 C3 C23 119.63(15)
N2 C3 V1 48.86(8)
C4 C3 V1 74.73(10)
C23 C3 V1 150.39(14)
C3 C4 C5 129.76(16)
C3 C4 V1 72.66(9)
C5 C4 V1 68.36(9)
C3 C4 H46 114.2(13)
C5 C4 H46 115.8(13)
V1 C4 H46 147.5(13)
C6 C5 C4 122.40(15)
C6 C5 C24 123.92(16)
C4 C5 C24 113.59(15)
C6 C5 V1 52.67(9)
C4 C5 V1 78.01(10)
C24 C5 V1 146.52(14)
C5 C6 C7 126.76(15)
C5 C6 V1 91.26(11)
C7 C6 V1 140.62(12)
C6 C7 C10 109.88(14)
C6 C7 C8 109.30(15)
C10 C7 C8 108.53(17)
C6 C7 C9 112.11(15)
C10 C7 C9 107.54(16)
C8 C7 C9 109.41(16)
C7 C8 H47 108.5(15)
C7 C8 H48 113.6(13)
H47 C8 H48 111(2)
C7 C8 H49 107.6(16)
H47 C8 H49 109(2)
H48 C8 H49 107(2)
C7 C9 H50 111.0(13)
C7 C9 H51 106.8(13)
H50 C9 H51 108.9(18)
C7 C9 H52 108.9(13)
H50 C9 H52 110.7(17)
H51 C9 H52 110.6(19)
C7 C10 H53 110.5(11)
C7 C10 H54 111.3(13)
H53 C10 H54 107.1(18)
C7 C10 H55 108.3(12)
H53 C10 H55 106.4(17)
H54 C10 H55 113.2(18)
C12 C11 C16 123.01(15)
C12 C11 N2 119.72(15)
C16 C11 N2 117.23(15)
C11 C12 C13 116.86(16)
C11 C12 C20 123.33(16)
C13 C12 C20 119.79(16)
C14 C13 C12 121.61(18)
C14 C13 H56 119.6(13)
C12 C13 H56 118.8(13)
C15 C14 C13 120.04(17)
C15 C14 H57 120.6(14)
C13 C14 H57 119.3(14)
C14 C15 C16 121.23(18)
C14 C15 H58 119.5(12)
C16 C15 H58 119.2(12)
C11 C16 C15 117.22(16)
C11 C16 C17 122.60(15)
C15 C16 C17 120.12(16)
C18 C17 C19 110.1(2)
C18 C17 C16 113.39(17)
C19 C17 C16 110.17(18)
C18 C17 H59 108.7(14)
C19 C17 H59 106.4(14)
C16 C17 H59 107.7(14)
C17 C18 H60 109.4(12)
C17 C18 H61 110(2)
H60 C18 H61 104(3)
C17 C18 H62 111(2)
H60 C18 H62 107(2)
H61 C18 H62 116(3)
C17 C19 H63 112(2)
C17 C19 H64 107(2)
H63 C19 H64 106(3)
C17 C19 H65 112.5(15)
H63 C19 H65 114(3)
H64 C19 H65 104(3)
C12 C20 C21 112.28(16)
C12 C20 C22 111.05(16)
C21 C20 C22 110.34(17)
C12 C20 H66 107.3(13)
C21 C20 H66 108.9(13)
C22 C20 H66 106.7(13)
C20 C21 H67 113.5(12)
C20 C21 H68 106.6(13)
H67 C21 H68 109.1(18)
C20 C21 H69 113.5(15)
H67 C21 H69 106.4(19)
H68 C21 H69 107.4(19)
C20 C22 H70 111.3(16)
C20 C22 H71 110.2(16)
H70 C22 H71 106(2)
C20 C22 H72 110.3(14)
H70 C22 H72 112(2)
H71 C22 H72 106(2)
C3 C23 H73 111.0(15)
C3 C23 H74 111.0(17)
H73 C23 H74 109(2)
C3 C23 H75 112.1(16)
H73 C23 H75 105(2)
H74 C23 H75 109(2)
C5 C24 H76 110.7(15)
C5 C24 H77 110(2)
H76 C24 H77 103(3)
C5 C24 H78 113.6(17)
H76 C24 H78 114(2)
H77 C24 H78 104(3)
C26 N25 V1 170.45(12)
N25 C26 C27 120.36(14)
N25 C26 C31 119.00(14)
C27 C26 C31 120.64(14)
C28 C27 C26 118.14(16)
C28 C27 C35 120.48(15)
C26 C27 C35 121.38(15)
C29 C28 C27 121.45(17)
C29 C28 H79 116.3(13)
C27 C28 H79 122.2(13)
C28 C29 C30 120.11(16)
C28 C29 H80 119.1(14)
C30 C29 H80 120.8(14)
C29 C30 C31 121.40(17)
C29 C30 H81 119.9(12)
C31 C30 H81 118.7(12)
C30 C31 C26 118.26(15)
C30 C31 C32 120.48(15)
C26 C31 C32 121.22(14)
C31 C32 C34 112.88(15)
C31 C32 C33 109.85(15)
C34 C32 C33 110.85(16)
C31 C32 H82 108.1(11)
C34 C32 H82 108.4(11)
C33 C32 H82 106.5(11)
C32 C33 H83 110.4(12)
C32 C33 H84 113.2(13)
H83 C33 H84 107.4(18)
C32 C33 H85 109.6(14)
H83 C33 H85 104.2(18)
H84 C33 H85 111.6(19)
C32 C34 H86 110.6(13)
C32 C34 H87 110.6(12)
H86 C34 H87 107.7(17)
C32 C34 H88 109.2(12)
H86 C34 H88 108.3(17)
H87 C34 H88 110.4(17)
C27 C35 C37 111.88(16)
C27 C35 C36 110.98(15)
C37 C35 C36 110.62(16)
C27 C35 H89 107.7(12)
C37 C35 H89 104.3(12)
C36 C35 H89 111.1(12)
C35 C36 H90 110.6(13)
C35 C36 H91 108.8(14)
H90 C36 H91 107.5(18)
C35 C36 H92 110.7(13)
H90 C36 H92 108.1(18)
H91 C36 H92 111.2(18)
C35 C37 H93 110.2(13)
C35 C37 H94 112.6(13)
H93 C37 H94 107.4(18)
C35 C37 H95 113.0(15)
H93 C37 H95 107(2)
H94 C37 H95 106(2)
S39 O38 V1 131.54(8)
O41 S39 O40 118.34(9)
O41 S39 O38 113.16(8)
O40 S39 O38 112.88(8)
O41 S39 C42 105.01(10)
O40 S39 C42 104.61(9)
O38 S39 C42 100.34(9)
F45 C42 F44 107.59(18)
F45 C42 F43 108.40(19)
F44 C42 F43 108.67(17)
F45 C42 S39 111.53(14)
F44 C42 S39 111.72(14)
F43 C42 S39 108.83(15)

loop_
_geom_bond_atom_site_label_1
_geom_bond_atom_site_label_2
_geom_bond_distance
V1 N25 1.6705(13)
V1 N2 1.8930(14)
V1 C6 1.8985(17)
V1 O38 2.0059(12)
V1 C5 2.3870(17)
V1 C3 2.4856(16)
V1 C4 2.5121(17)
N2 C3 1.353(2)
N2 C11 1.444(2)
C3 C4 1.403(2)
C3 C23 1.503(2)
C4 C5 1.422(2)
C4 H46 0.875(19)
C5 C6 1.406(2)
C5 C24 1.516(3)
C6 C7 1.521(2)
C7 C10 1.529(2)
C7 C8 1.538(3)
C7 C9 1.541(2)
C8 H47 0.92(2)
C8 H48 0.95(2)
C8 H49 0.91(3)
C9 H50 1.01(2)
C9 H51 0.93(2)
C9 H52 0.95(2)
C10 H53 0.98(2)
C10 H54 1.03(2)
C10 H55 0.96(2)
C11 C12 1.397(2)
C11 C16 1.398(2)
C12 C13 1.400(3)
C12 C20 1.521(2)
C13 C14 1.378(3)
C13 H56 0.89(2)
C14 C15 1.377(3)
C14 H57 0.94(2)
C15 C16 1.399(2)
C15 H58 0.94(2)
C16 C17 1.518(3)
C17 C18 1.514(3)
C17 C19 1.515(3)
C17 H59 0.92(2)
C18 H60 1.00(2)
C18 H61 0.92(4)
C18 H62 0.94(4)
C19 H63 0.91(4)
C19 H64 1.01(4)
C19 H65 1.00(3)
C20 C21 1.527(3)
C20 C22 1.531(3)
C20 H66 0.92(2)
C21 H67 1.02(2)
C21 H68 0.98(2)
C21 H69 0.94(3)
C22 H70 0.98(3)
C22 H71 0.97(3)
C22 H72 0.97(2)
C23 H73 0.97(3)
C23 H74 0.93(3)
C23 H75 0.92(3)
C24 H76 0.92(3)
C24 H77 0.89(4)
C24 H78 0.86(3)
N25 C26 1.390(2)
C26 C27 1.417(2)
C26 C31 1.421(2)
C27 C28 1.395(2)
C27 C35 1.513(2)
C28 C29 1.378(3)
C28 H79 0.97(2)
C29 C30 1.385(3)
C29 H80 0.87(2)
C30 C31 1.388(2)
C30 H81 0.95(2)
C31 C32 1.514(2)
C32 C34 1.530(3)
C32 C33 1.532(3)
C32 H82 0.929(18)
C33 H83 1.00(2)
C33 H84 1.00(2)
C33 H85 0.98(2)
C34 H86 0.97(2)
C34 H87 0.97(2)
C34 H88 1.01(2)
C35 C37 1.526(3)
C35 C36 1.528(3)
C35 H89 0.92(2)
C36 H90 0.93(2)
C36 H91 0.94(2)
C36 H92 0.99(2)
C37 H93 0.95(2)
C37 H94 1.00(2)
C37 H95 0.92(3)
O38 S39 1.4842(12)
S39 O41 1.4191(14)
S39 O40 1.4261(14)
S39 C42 1.813(2)
C42 F45 1.303(3)
C42 F44 1.329(2)
C42 F43 1.330(2)

loop_
_geom_torsion_atom_site_label_1
_geom_torsion_atom_site_label_2
_geom_torsion_atom_site_label_3
_geom_torsion_atom_site_label_4
_geom_torsion
N25 V1 N2 C3 175.75(10)
C6 V1 N2 C3 -74.57(11)
O38 V1 N2 C3 53.63(12)
C5 V1 N2 C3 -39.89(11)
C4 V1 N2 C3 -15.58(10)
N25 V1 N2 C11 16.66(18)
C6 V1 N2 C11 126.34(16)
O38 V1 N2 C11 -105.46(16)
C5 V1 N2 C11 161.03(16)
C3 V1 N2 C11 -159.1(2)
C4 V1 N2 C11 -174.67(18)
C11 N2 C3 C4 -167.95(15)
V1 N2 C3 C4 29.26(17)
C11 N2 C3 C23 17.9(3)
V1 N2 C3 C23 -144.87(16)
C11 N2 C3 V1 162.78(18)
N25 V1 C3 N2 -6.68(16)
C6 V1 C3 N2 107.14(11)
O38 V1 C3 N2 -136.33(11)
C5 V1 C3 N2 134.18(12)
C4 V1 C3 N2 153.56(16)
N25 V1 C3 C4 -160.25(11)
N2 V1 C3 C4 -153.56(16)
C6 V1 C3 C4 -46.43(11)
O38 V1 C3 C4 70.10(11)
C5 V1 C3 C4 -19.38(10)
N25 V1 C3 C23 75.9(3)
N2 V1 C3 C23 82.6(3)
C6 V1 C3 C23 -170.3(3)
O38 V1 C3 C23 -53.7(3)
C5 V1 C3 C23 -143.2(3)
C4 V1 C3 C23 -123.8(3)
N2 C3 C4 C5 17.9(3)
C23 C3 C4 C5 -167.85(18)
V1 C3 C4 C5 40.33(17)
N2 C3 C4 V1 -22.43(13)
C23 C3 C4 V1 151.82(17)
N25 V1 C4 C3 79.1(3)
N2 V1 C4 C3 15.57(10)
C6 V1 C4 C3 127.96(12)
O38 V1 C4 C3 -112.41(10)
C5 V1 C4 C3 147.64(16)
N25 V1 C4 C5 -68.5(3)
N2 V1 C4 C5 -132.07(11)
C6 V1 C4 C5 -19.68(10)
O38 V1 C4 C5 99.95(10)
C3 V1 C4 C5 -147.64(16)
C3 C4 C5 C6 -12.0(3)
V1 C4 C5 C6 29.66(14)
C3 C4 C5 C24 171.45(19)
V1 C4 C5 C24 -146.90(16)
C3 C4 C5 V1 -41.65(18)
N25 V1 C5 C6 14.19(15)
N2 V1 C5 C6 -106.73(11)
O38 V1 C5 C6 130.80(10)
C3 V1 C5 C6 -129.47(11)
C4 V1 C5 C6 -148.30(15)
N25 V1 C5 C4 162.50(10)
N2 V1 C5 C4 41.57(10)
C6 V1 C5 C4 148.30(15)
O38 V1 C5 C4 -80.90(10)
C3 V1 C5 C4 18.83(9)
N25 V1 C5 C24 -82.6(3)
N2 V1 C5 C24 156.4(2)
C6 V1 C5 C24 -96.8(3)
O38 V1 C5 C24 34.0(2)
C3 V1 C5 C24 133.7(3)
C4 V1 C5 C24 114.9(3)
C4 C5 C6 C7 153.55(16)
C24 C5 C6 C7 -30.3(3)
V1 C5 C6 C7 -168.95(19)
C4 C5 C6 V1 -37.50(17)
C24 C5 C6 V1 138.70(17)
N25 V1 C6 C5 -170.73(10)
N2 V1 C6 C5 74.91(10)
O38 V1 C6 C5 -57.42(11)
C3 V1 C6 C5 43.62(10)
C4 V1 C6 C5 18.47(9)
N25 V1 C6 C7 -4.7(2)
N2 V1 C6 C7 -119.09(18)
O38 V1 C6 C7 108.58(18)
C5 V1 C6 C7 166.0(2)
C3 V1 C6 C7 -150.38(19)
C4 V1 C6 C7 -175.5(2)
C5 C6 C7 C10 -170.88(17)
V1 C6 C7 C10 26.7(3)
C5 C6 C7 C8 -51.9(2)
V1 C6 C7 C8 145.68(17)
C5 C6 C7 C9 69.6(2)
V1 C6 C7 C9 -92.8(2)
C3 N2 C11 C12 -90.5(2)
V1 N2 C11 C12 64.7(2)
C3 N2 C11 C16 91.8(2)
V1 N2 C11 C16 -112.94(17)
C16 C11 C12 C13 2.0(2)
N2 C11 C12 C13 -175.55(15)
C16 C11 C12 C20 -176.07(16)
N2 C11 C12 C20 6.4(2)
C11 C12 C13 C14 -0.6(3)
C20 C12 C13 C14 177.56(17)
C12 C13 C14 C15 -0.7(3)
C13 C14 C15 C16 0.7(3)
C12 C11 C16 C15 -2.0(3)
N2 C11 C16 C15 175.56(15)
C12 C11 C16 C17 175.27(16)
N2 C11 C16 C17 -7.1(2)
C14 C15 C16 C11 0.7(3)
C14 C15 C16 C17 -176.72(18)
C11 C16 C17 C18 134.4(2)
C15 C16 C17 C18 -48.4(3)
C11 C16 C17 C19 -101.7(3)
C15 C16 C17 C19 75.6(3)
C11 C12 C20 C21 -106.6(2)
C13 C12 C20 C21 75.4(2)
C11 C12 C20 C22 129.35(19)
C13 C12 C20 C22 -48.7(2)
N2 V1 N25 C26 178.3(7)
C6 V1 N25 C26 73.5(7)
O38 V1 N25 C26 -48.8(7)
C5 V1 N25 C26 64.9(8)
C3 V1 N25 C26 -177.9(7)
C4 V1 N25 C26 119.4(7)
V1 N25 C26 C27 -178.1(6)
V1 N25 C26 C31 1.8(8)
N25 C26 C27 C28 178.78(15)
C31 C26 C27 C28 -1.0(2)
N25 C26 C27 C35 -0.4(2)
C31 C26 C27 C35 179.79(15)
C26 C27 C28 C29 0.7(3)
C35 C27 C28 C29 179.90(17)
C27 C28 C29 C30 -0.4(3)
C28 C29 C30 C31 0.3(3)
C29 C30 C31 C26 -0.6(3)
C29 C30 C31 C32 177.09(17)
N25 C26 C31 C30 -178.81(15)
C27 C26 C31 C30 1.0(2)
N25 C26 C31 C32 3.5(2)
C27 C26 C31 C32 -176.71(16)
C30 C31 C32 C34 43.5(2)
C26 C31 C32 C34 -138.85(17)
C30 C31 C32 C33 -80.8(2)
C26 C31 C32 C33 96.88(19)
C28 C27 C35 C37 47.7(2)
C26 C27 C35 C37 -133.14(18)
C28 C27 C35 C36 -76.4(2)
C26 C27 C35 C36 102.78(19)
N25 V1 O38 S39 -159.57(11)
N2 V1 O38 S39 -33.79(14)
C6 V1 O38 S39 85.84(12)
C5 V1 O38 S39 56.00(12)
C3 V1 O38 S39 -7.62(12)
C4 V1 O38 S39 22.83(11)
V1 O38 S39 O41 -91.10(12)
V1 O38 S39 O40 46.71(13)
V1 O38 S39 C42 157.52(11)
O41 S39 C42 F45 -175.63(15)
O40 S39 C42 F45 59.07(17)
O38 S39 C42 F45 -58.06(17)
O41 S39 C42 F44 -55.17(17)
O40 S39 C42 F44 179.53(14)
O38 S39 C42 F44 62.40(16)
O41 S39 C42 F43 64.83(17)
O40 S39 C42 F43 -60.47(17)
O38 S39 C42 F43 -177.60(14)
